data_7004426
loop_
_publ_author_name
'Rios, Daniel'
'Olmstead, Marilyn M.'
'Balch, Alan L.'

_publ_section_title
;
 Colorless, non-luminescent; colorless, luminescent; and yellow,
 luminescent crystals of the cation [Au{C(NHCH3)(NHCH2CH2OH)}2]+. The
 roles of anions and hydrogen bonding in determining the aggregation of
 two-coordinate gold(i) cations
;
_journal_issue 31
_journal_name_full 'Dalton Transactions'
_journal_page_first 4157
_journal_page_last 4164
_journal_paper_doi 10.1039/b806878j
_journal_year 2008
_chemical_formula_moiety 'C8 H20 Au N4 O2, Cl'
_chemical_formula_sum 'C8 H20 Au Cl N4 O2'
_chemical_formula_weight 436.70
_chemical_name_common '[Au{C(NHCH3)(NHCH2CH2OH)}2]Cl'
_chemical_name_systematic
;
?
;
_space_group_IT_number 15
_symmetry_cell_setting monoclinic
_symmetry_space_group_name_Hall '-C 2yc'
_symmetry_space_group_name_H-M 'C 1 2/c 1'
_atom_sites_solution_hydrogens geom
_atom_sites_solution_primary direct
_atom_sites_solution_secondary difmap
_audit_creation_method SHELXL-97
_cell_angle_alpha 90.00
_cell_angle_beta 108.420(4)
_cell_angle_gamma 90.00
_cell_formula_units_Z 4
_cell_length_a 12.807(3)
_cell_length_b 6.7890(11)
_cell_length_c 16.070(3)
_cell_measurement_reflns_used 881
_cell_measurement_temperature 90(2)
_cell_measurement_theta_max 31.139
_cell_measurement_theta_min 2.672
_cell_volume 1325.6(5)
_computing_cell_refinement SAINT
_computing_data_collection 'SMART 5.054 (Bruker, 2003)'
_computing_data_reduction 'SAINT 6.45A (Bruker, 2003)'
_computing_molecular_graphics 'SHELXTL 5.1 XP (Sheldrick, 1994)'
_computing_publication_material 'SHELXS-97 (Sheldrick, 1990)'
_computing_structure_refinement 'SHELXL-97 (Sheldrick, 1997)'
_computing_structure_solution 'SHELXS-97 (Sheldrick, 1990)'
_diffrn_ambient_temperature 90(2)
_diffrn_detector_area_resol_mean 8.3
_diffrn_measured_fraction_theta_full 1.000
_diffrn_measured_fraction_theta_max 1.000
_diffrn_measurement_device_type 'Bruker SMART 1000'
_diffrn_measurement_method \w
_diffrn_radiation_monochromator graphite
_diffrn_radiation_source 'fine-focus sealed tube'
_diffrn_radiation_type MoK\a
_diffrn_radiation_wavelength 0.71073
_diffrn_reflns_av_R_equivalents 0.0333
_diffrn_reflns_av_sigmaI/netI 0.0233
_diffrn_reflns_limit_h_max 16
_diffrn_reflns_limit_h_min -16
_diffrn_reflns_limit_k_max 8
_diffrn_reflns_limit_k_min -8
_diffrn_reflns_limit_l_max 20
_diffrn_reflns_limit_l_min -20
_diffrn_reflns_number 8082
_diffrn_reflns_theta_full 27.48
_diffrn_reflns_theta_max 27.48
_diffrn_reflns_theta_min 2.67
_diffrn_standards_number 0
_exptl_absorpt_coefficient_mu 11.292
_exptl_absorpt_correction_T_max 0.4522
_exptl_absorpt_correction_T_min 0.1334
_exptl_absorpt_correction_type multi-scan
_exptl_absorpt_process_details 'SADABS 2.10 (sheldrick, 2003)'
_exptl_crystal_colour Colorless
_exptl_crystal_density_diffrn 2.188
_exptl_crystal_density_method 'not measured'
_exptl_crystal_description Plate
_exptl_crystal_F_000 832
_exptl_crystal_size_max 0.28
_exptl_crystal_size_mid 0.15
_exptl_crystal_size_min 0.07
_refine_diff_density_max 1.307
_refine_diff_density_min -1.631
_refine_diff_density_rms 0.150
_refine_ls_extinction_method none
_refine_ls_goodness_of_fit_ref 1.104
_refine_ls_hydrogen_treatment mixed
_refine_ls_matrix_type full
_refine_ls_number_parameters 80
_refine_ls_number_reflns 1534
_refine_ls_number_restraints 1
_refine_ls_restrained_S_all 1.104
_refine_ls_R_factor_all 0.0298
_refine_ls_R_factor_gt 0.0187
_refine_ls_shift/su_max 0.000
_refine_ls_shift/su_mean 0.000
_refine_ls_structure_factor_coef Fsqd
_refine_ls_weighting_details 'calc w=1/[\s^2^(Fo^2^)+(0.0244P)^2^+4.7952P] where P=(Fo^2^+2Fc^2^)/3'
_refine_ls_weighting_scheme calc
_refine_ls_wR_factor_gt 0.0450
_refine_ls_wR_factor_ref 0.0519
_reflns_number_gt 1204
_reflns_number_total 1534
_reflns_threshold_expression >2sigma(I)
_cod_data_source_file b806878j.txt
_cod_data_source_block dr89
_cod_depositor_comments
;
The following automatic conversions were performed:
'_symmetry_cell_setting' value 'Monoclinic' changed to 'monoclinic'
according to '/home/saulius/struct/CIF-dictionaries/cif_core.dic'
dictionary named 'cif_core.dic' version 2.4.1 from
2010-06-29.

'_exptl_absorpt_correction_type' value 'Multi-scan' changed
to 'multi-scan' according to
'/home/saulius/struct/CIF-dictionaries/cif_core.dic' dictionary named
'cif_core.dic' version 2.4.1 from 2010-06-29.

Automatic conversion script
Id: cif_fix_enum 1527 2010-12-29 10:47:43Z saulius 
;
_cod_original_cell_volume 1325.7(5)
_cod_original_sg_symbol_H-M 'C 2/c'
_cod_database_code 7004426

loop_
_symmetry_equiv_pos_as_xyz
'x, y, z'
'-x, y, -z+1/2'
'x+1/2, y+1/2, z'
'-x+1/2, y+1/2, -z+1/2'
'-x, -y, -z'
'x, -y, z-1/2'
'-x+1/2, -y+1/2, -z'
'x+1/2, -y+1/2, z-1/2'

loop_
_atom_site_label
_atom_site_type_symbol
_atom_site_fract_x
_atom_site_fract_y
_atom_site_fract_z
_atom_site_U_iso_or_equiv
_atom_site_adp_type
_atom_site_occupancy
_atom_site_symmetry_multiplicity
_atom_site_calc_flag
_atom_site_refinement_flags
_atom_site_disorder_assembly
_atom_site_disorder_group
Au1 Au 0.5000 0.5000 0.5000 0.01248(8) Uani 1 2 d S . .
Cl1 Cl 0.5000 0.2800(2) 0.2500 0.0163(3) Uani 1 2 d S . .
O1 O 0.6866(3) 0.4075(4) 0.81171(17) 0.0179(6) Uani 1 1 d D . .
H1 H 0.634(3) 0.484(6) 0.805(4) 0.035(18) Uiso 1 1 d D . .
N1 N 0.6086(3) 0.1534(5) 0.4532(2) 0.0144(7) Uani 1 1 d . . .
H1A H 0.5861 0.2120 0.4017 0.017 Uiso 1 1 calc R . .
N2 N 0.6226(3) 0.1522(5) 0.5970(2) 0.0132(7) Uani 1 1 d . . .
H2 H 0.6615 0.0438 0.6007 0.016 Uiso 1 1 calc R . .
C1 C 0.5845(3) 0.2397(6) 0.5193(2) 0.0135(7) Uani 1 1 d . . .
C2 C 0.6695(4) -0.0315(5) 0.4595(3) 0.0166(8) Uani 1 1 d . . .
H2B H 0.6663 -0.0750 0.4006 0.025 Uiso 1 1 calc R . .
H2C H 0.6365 -0.1323 0.4870 0.025 Uiso 1 1 calc R . .
H2D H 0.7464 -0.0109 0.4950 0.025 Uiso 1 1 calc R . .
C3 C 0.6038(3) 0.2250(6) 0.6766(2) 0.0144(8) Uani 1 1 d . . .
H3A H 0.5989 0.1120 0.7142 0.017 Uiso 1 1 calc R . .
H3B H 0.5329 0.2967 0.6607 0.017 Uiso 1 1 calc R . .
C4 C 0.6955(3) 0.3610(6) 0.7274(2) 0.0154(8) Uani 1 1 d . . .
H4A H 0.7674 0.2972 0.7349 0.018 Uiso 1 1 calc R . .
H4B H 0.6926 0.4841 0.6938 0.018 Uiso 1 1 calc R . .

loop_
_atom_site_aniso_label
_atom_site_aniso_U_11
_atom_site_aniso_U_22
_atom_site_aniso_U_33
_atom_site_aniso_U_23
_atom_site_aniso_U_13
_atom_site_aniso_U_12
Au1 0.01137(11) 0.01194(11) 0.01124(11) 0.00232(8) -0.00055(7) 0.00056(9)
Cl1 0.0158(7) 0.0195(7) 0.0109(6) 0.000 0.0004(5) 0.000
O1 0.0195(16) 0.0198(16) 0.0117(13) -0.0019(12) 0.0012(12) 0.0002(13)
N1 0.0175(18) 0.0141(16) 0.0098(15) 0.0011(12) 0.0019(13) 0.0007(14)
N2 0.0161(17) 0.0115(15) 0.0104(15) -0.0017(12) 0.0020(13) 0.0003(13)
C1 0.0117(19) 0.0125(18) 0.0141(17) 0.0010(14) 0.0009(15) -0.0032(15)
C2 0.019(2) 0.013(2) 0.0170(19) -0.0023(14) 0.0054(16) -0.0003(15)
C3 0.017(2) 0.0158(19) 0.0094(16) 0.0000(14) 0.0019(15) 0.0017(16)
C4 0.016(2) 0.0146(19) 0.0143(18) -0.0021(15) 0.0037(16) -0.0006(16)

loop_
_atom_type_symbol
_atom_type_description
_atom_type_scat_dispersion_real
_atom_type_scat_dispersion_imag
_atom_type_scat_source
C C 0.0033 0.0016 'International Tables Vol C Tables 4.2.6.8 and 6.1.1.4'
H H 0.0000 0.0000 'International Tables Vol C Tables 4.2.6.8 and 6.1.1.4'
N N 0.0061 0.0033 'International Tables Vol C Tables 4.2.6.8 and 6.1.1.4'
O O 0.0106 0.0060 'International Tables Vol C Tables 4.2.6.8 and 6.1.1.4'
Cl Cl 0.1484 0.1585 'International Tables Vol C Tables 4.2.6.8 and 6.1.1.4'
Au Au -2.0133 8.8022 'International Tables Vol C Tables 4.2.6.8 and 6.1.1.4'

loop_
_geom_angle_atom_site_label_1
_geom_angle_atom_site_label_2
_geom_angle_atom_site_label_3
_geom_angle
_geom_angle_site_symmetry_1
_geom_angle_site_symmetry_3
_geom_angle_publ_flag
C1 Au1 C1 180.000(1) 5_666 . ?
C4 O1 H1 109(5) . . ?
C1 N1 C2 125.0(3) . . ?
C1 N1 H1A 117.5 . . ?
C2 N1 H1A 117.5 . . ?
C1 N2 C3 123.9(3) . . ?
C1 N2 H2 118.0 . . ?
C3 N2 H2 118.0 . . ?
N2 C1 N1 116.3(3) . . ?
N2 C1 Au1 123.3(3) . . ?
N1 C1 Au1 120.2(3) . . ?
N1 C2 H2B 109.5 . . ?
N1 C2 H2C 109.5 . . ?
H2B C2 H2C 109.5 . . ?
N1 C2 H2D 109.5 . . ?
H2B C2 H2D 109.5 . . ?
H2C C2 H2D 109.5 . . ?
N2 C3 C4 111.4(3) . . ?
N2 C3 H3A 109.4 . . ?
C4 C3 H3A 109.4 . . ?
N2 C3 H3B 109.4 . . ?
C4 C3 H3B 109.4 . . ?
H3A C3 H3B 108.0 . . ?
O1 C4 C3 111.4(3) . . ?
O1 C4 H4A 109.4 . . ?
C3 C4 H4A 109.4 . . ?
O1 C4 H4B 109.4 . . ?
C3 C4 H4B 109.4 . . ?
H4A C4 H4B 108.0 . . ?

loop_
_geom_bond_atom_site_label_1
_geom_bond_atom_site_label_2
_geom_bond_distance
_geom_bond_site_symmetry_2
_geom_bond_publ_flag
Au1 C1 2.044(4) 5_666 ?
Au1 C1 2.044(4) . ?
O1 C4 1.430(4) . ?
O1 H1 0.83(4) . ?
N1 C1 1.333(5) . ?
N1 C2 1.465(5) . ?
N1 H1A 0.8800 . ?
N2 C1 1.328(5) . ?
N2 C3 1.461(4) . ?
N2 H2 0.8800 . ?
C2 H2B 0.9800 . ?
C2 H2C 0.9800 . ?
C2 H2D 0.9800 . ?
C3 C4 1.514(5) . ?
C3 H3A 0.9900 . ?
C3 H3B 0.9900 . ?
C4 H4A 0.9900 . ?
C4 H4B 0.9900 . ?

loop_
_geom_hbond_atom_site_label_D
_geom_hbond_atom_site_label_H
_geom_hbond_atom_site_label_A
_geom_hbond_distance_DH
_geom_hbond_distance_HA
_geom_hbond_distance_DA
_geom_hbond_angle_DHA
_geom_hbond_site_symmetry_A
O1 H1 Cl1 0.83(4) 2.31(5) 3.114(3) 163(6) 5_666
N1 H1A Cl1 0.88 2.38 3.235(3) 163 .
N2 H2 O1 0.88 2.21 2.936(4) 139 4_646
